data_1560594
loop_
_publ_author_name
'Gurzhiy, Vladislav V.'
'Tyumentseva, Olga S.'
'Krivovichev, Sergey V.'
'Tananaev, Ivan G.'

_publ_section_title
;
 Selective Se-for-S substitution in Cs-bearing uranyl compounds
;
_journal_name_full 'Journal of Solid State Chemistry'
_journal_page_first 126
_journal_page_last 133
_journal_paper_doi 10.1016/j.jssc.2017.02.005
_journal_volume 248
_journal_year 2017
_chemical_formula_moiety '0.5(Cs4 O32 S5.39 Se0.61 U4)'
_chemical_formula_sum 'Cs2 O16 S2.7 Se0.31 U2'
_chemical_formula_weight 1108.36
_space_group_crystal_system tetragonal
_space_group_IT_number 113
_space_group_name_Hall 'P -4 2ab'
_space_group_name_H-M_alt 'P -4 21 m'
_atom_sites_solution_hydrogens .
_cell_angle_alpha 90
_cell_angle_beta 90
_cell_angle_gamma 90
_cell_formula_units_Z 2
_cell_length_a 9.6268(12)
_cell_length_b 9.6268(12)
_cell_length_c 8.1119(10)
_cell_measurement_reflns_used 3354
_cell_measurement_temperature 150(2)
_cell_measurement_theta_max 32.05
_cell_measurement_theta_min 2.51
_cell_volume 751.77(16)
_computing_molecular_graphics 'Olex2 (Dolomanov et al., 2009)'
_computing_publication_material 'Olex2 (Dolomanov et al., 2009)'
_computing_structure_refinement 'ShelXL (Sheldrick, 2015)'
_diffrn_ambient_temperature 150(2)
_diffrn_measured_fraction_theta_full 0.998
_diffrn_measured_fraction_theta_max 0.998
_diffrn_measurement_device_type 'Bruker APEX-II CCD'
_diffrn_measurement_method '\f and \w scans'
_diffrn_radiation_monochromator graphite
_diffrn_radiation_type MoK\a
_diffrn_radiation_wavelength 0.71073
_diffrn_reflns_av_R_equivalents 0.0451
_diffrn_reflns_av_unetI/netI 0.0293
_diffrn_reflns_Laue_measured_fraction_full 0.998
_diffrn_reflns_Laue_measured_fraction_max 0.998
_diffrn_reflns_limit_h_max 12
_diffrn_reflns_limit_h_min -12
_diffrn_reflns_limit_k_max 12
_diffrn_reflns_limit_k_min -12
_diffrn_reflns_limit_l_max 10
_diffrn_reflns_limit_l_min -10
_diffrn_reflns_number 7434
_diffrn_reflns_point_group_measured_fraction_full 0.999
_diffrn_reflns_point_group_measured_fraction_max 0.999
_diffrn_reflns_theta_full 25.242
_diffrn_reflns_theta_max 27.475
_diffrn_reflns_theta_min 2.992
_diffrn_standards_number 0
_exptl_absorpt_coefficient_mu 27.480
_exptl_absorpt_correction_T_max 0.8832
_exptl_absorpt_correction_T_min 0.2230
_exptl_absorpt_correction_type multi-scan
_exptl_absorpt_process_details 'SADABS; Bruker, 2007'
_exptl_crystal_colour yellow-green
_exptl_crystal_density_diffrn 4.896
_exptl_crystal_density_meas .
_exptl_crystal_description lamina
_exptl_crystal_F_000 951
_exptl_crystal_size_max 0.18
_exptl_crystal_size_mid 0.16
_exptl_crystal_size_min 0.01
_refine_diff_density_max 0.601
_refine_diff_density_min -0.738
_refine_diff_density_rms 0.137
_refine_ls_abs_structure_details
;
 Flack x determined using 361 quotients [(I+)-(I-)]/[(I+)+(I-)]
 (Parsons and Flack (2004), Acta Cryst. A60, s61).
;
_refine_ls_abs_structure_Flack -0.002(5)
_refine_ls_extinction_coef .
_refine_ls_extinction_method none
_refine_ls_goodness_of_fit_ref 0.990
_refine_ls_hydrogen_treatment undef
_refine_ls_matrix_type full
_refine_ls_number_parameters 65
_refine_ls_number_reflns 937
_refine_ls_number_restraints 0
_refine_ls_restrained_S_all 0.990
_refine_ls_R_factor_all 0.0159
_refine_ls_R_factor_gt 0.0147
_refine_ls_shift/su_max 0.000
_refine_ls_shift/su_mean 0.000
_refine_ls_structure_factor_coef Fsqd
_refine_ls_weighting_details 'w=1/[\s^2^(Fo^2^)+(0.0004P)^2^] where P=(Fo^2^+2Fc^2^)/3'
_refine_ls_weighting_scheme calc
_refine_ls_wR_factor_gt 0.0229
_refine_ls_wR_factor_ref 0.0230
_reflns_Friedel_coverage 0.697
_reflns_Friedel_fraction_full 1.000
_reflns_Friedel_fraction_max 1.000
_reflns_number_gt 906
_reflns_number_total 937
_reflns_threshold_expression 'I > 2\s(I)'
_cod_data_source_file JSSC-2018-248-126.cif
_cod_data_source_block Compound_2_7csno3
_cod_original_cell_volume 751.8(2)
_cod_original_formula_sum 'Cs2 O16 S2.70 Se0.31 U2'
_cod_database_code 1560594
_shelx_space_group_comment
;
The symmetry employed for this shelxl refinement is uniquely defined
by the following loop, which should always be used as a source of
symmetry information in preference to the above space-group names.
They are only intended as comments.
;
_olex2_refinement_description
;
1. Shared sites
{Se1, S1}
{Se2, S2}
2. Uiso/Uaniso restraints and constraints
Uanis(Se1) = Uanis(S1)
Uanis(Se2) = Uanis(S2)
3. Others
 Sof(S1)=0.5*(1-FVAR(2))
 Sof(Se1)=0.5*FVAR(2)
 Sof(S2)=0.25*(1-FVAR(3))
 Sof(Se2)=0.25*FVAR(3)
;

loop_
_space_group_symop_operation_xyz
'x, y, z'
'x+1/2, -y+1/2, -z'
'-x, -y, z'
'-x+1/2, y+1/2, -z'
'-y+1/2, -x+1/2, z'
'-y, x, -z'
'y, -x, -z'
'y+1/2, x+1/2, z'

loop_
_atom_site_label
_atom_site_type_symbol
_atom_site_fract_x
_atom_site_fract_y
_atom_site_fract_z
_atom_site_U_iso_or_equiv
_atom_site_adp_type
_atom_site_occupancy
_atom_site_site_symmetry_order
_atom_site_calc_flag
_atom_site_refinement_flags_posn
_atom_site_refinement_flags_adp
_atom_site_refinement_flags_occupancy
_atom_site_disorder_assembly
_atom_site_disorder_group
U1 U 0.80593(2) 0.30593(2) 0.36119(5) 0.00926(8) Uani 1 2 d S T P . .
Se1 Se 0.83127(14) 0.66873(14) 0.2490(3) 0.0114(7) Uani 0.132(6) 2 d S T P . .
Se2 Se 0.5000 0.5000 0.5000 0.0100(10) Uani 0.040(8) 4 d S T P . .
S1 S 0.83127(14) 0.66873(14) 0.2490(3) 0.0114(7) Uani 0.868(6) 2 d S T P . .
S2 S 0.5000 0.5000 0.5000 0.0100(10) Uani 0.960(8) 4 d S T P . .
O1 O 0.7230(4) 0.2230(4) 0.1941(8) 0.0148(16) Uani 1 2 d S T P . .
O2 O 0.8893(4) 0.3893(4) 0.5250(8) 0.0123(15) Uani 1 2 d S T P . .
O3 O 0.8042(5) 0.5173(4) 0.2060(5) 0.0177(10) Uani 1 1 d . . . . .
O4 O 0.5825(5) 0.4096(5) 0.3925(6) 0.0205(12) Uani 1 1 d . . . . .
O5 O 0.7404(4) 0.7596(4) 0.1615(9) 0.0243(18) Uani 1 2 d S T P . .
O6 O 0.8177(5) 0.6823(5) 0.4341(7) 0.0167(14) Uani 1 2 d S T P . .
Cs1 Cs 0.5000 0.0000 0.13454(12) 0.01560(18) Uani 1 4 d S T P . .
Cs2 Cs 0.5000 0.5000 0.0000 0.0228(2) Uani 1 4 d S T P . .

loop_
_atom_site_aniso_label
_atom_site_aniso_U_11
_atom_site_aniso_U_22
_atom_site_aniso_U_33
_atom_site_aniso_U_23
_atom_site_aniso_U_13
_atom_site_aniso_U_12
U1 0.00926(10) 0.00926(10) 0.00926(16) -0.00056(12) -0.00056(12) 0.00000(15)
Se1 0.0115(8) 0.0115(8) 0.0112(12) -0.0002(6) 0.0002(6) 0.0005(8)
Se2 0.0086(12) 0.0086(12) 0.0129(19) 0.000 0.000 0.000
S1 0.0115(8) 0.0115(8) 0.0112(12) -0.0002(6) 0.0002(6) 0.0005(8)
S2 0.0086(12) 0.0086(12) 0.0129(19) 0.000 0.000 0.000
O1 0.015(2) 0.015(2) 0.015(4) -0.0024(19) -0.0024(19) -0.001(3)
O2 0.013(2) 0.013(2) 0.011(4) 0.001(2) 0.001(2) -0.006(3)
O3 0.025(2) 0.014(2) 0.014(2) -0.0008(19) 0.000(2) -0.005(3)
O4 0.020(3) 0.018(3) 0.024(3) -0.004(2) 0.002(2) 0.013(2)
O5 0.033(3) 0.033(3) 0.007(4) 0.002(2) -0.002(2) 0.014(3)
O6 0.018(2) 0.018(2) 0.013(3) 0.001(2) -0.001(2) 0.004(4)
Cs1 0.0172(3) 0.0172(3) 0.0123(4) 0.000 0.000 -0.0044(3)
Cs2 0.0260(3) 0.0260(3) 0.0163(5) 0.000 0.000 0.000

loop_
_atom_type_symbol
_atom_type_description
_atom_type_scat_dispersion_real
_atom_type_scat_dispersion_imag
_atom_type_scat_source
Cs Cs -0.3680 2.1192 'International Tables Vol C Tables 4.2.6.8 and 6.1.1.4'
O O 0.0106 0.0060 'International Tables Vol C Tables 4.2.6.8 and 6.1.1.4'
S S 0.1246 0.1234 'International Tables Vol C Tables 4.2.6.8 and 6.1.1.4'
Se Se -0.0929 2.2259 'International Tables Vol C Tables 4.2.6.8 and 6.1.1.4'
U U -9.6767 9.6646 'International Tables Vol C Tables 4.2.6.8 and 6.1.1.4'

loop_
_geom_angle_atom_site_label_1
_geom_angle_atom_site_label_2
_geom_angle_atom_site_label_3
_geom_angle
_geom_angle_site_symmetry_1
_geom_angle_site_symmetry_3
O1 U1 O3 88.7(2) . .
O1 U1 O3 88.7(2) . 8_545
O1 U1 O4 82.13(14) . .
O1 U1 O4 82.13(14) . 8_545
O1 U1 O6 94.8(3) . 4_646
O1 U1 Cs1 73.1(2) . 2
O1 U1 Cs1 173.1(2) . 2_556
O1 U1 Cs1 26.4(2) . .
O1 U1 Cs2 53.04(7) . .
O1 U1 Cs2 53.04(7) . 2
O2 U1 O1 179.3(3) . .
O2 U1 O3 90.7(2) . .
O2 U1 O3 90.7(2) . 8_545
O2 U1 O4 98.11(14) . 8_545
O2 U1 O4 98.11(14) . .
O2 U1 O6 85.9(3) . 4_646
O2 U1 Cs1 7.7(2) . 2_556
O2 U1 Cs1 106.2(2) . 2
O2 U1 Cs1 154.3(2) . .
O2 U1 Cs2 126.70(7) . 2
O2 U1 Cs2 126.70(7) . .
O3 U1 O3 74.6(2) . 8_545
O3 U1 Cs1 39.90(11) . 2
O3 U1 Cs1 109.46(11) . .
O3 U1 Cs1 109.46(11) 8_545 .
O3 U1 Cs1 96.80(11) 8_545 2_556
O3 U1 Cs1 39.90(11) 8_545 2
O3 U1 Cs1 96.80(11) . 2_556
O3 U1 Cs2 102.38(11) 8_545 .
O3 U1 Cs2 102.38(11) . 2
O3 U1 Cs2 46.23(12) . .
O3 U1 Cs2 46.23(12) 8_545 2
O4 U1 O3 72.17(17) . .
O4 U1 O3 72.17(17) 8_545 8_545
O4 U1 O3 145.69(16) 8_545 .
O4 U1 O3 145.69(16) . 8_545
O4 U1 O4 138.0(2) 8_545 .
O4 U1 Cs1 95.51(12) 8_545 2_556
O4 U1 Cs1 95.51(12) . 2_556
O4 U1 Cs1 74.35(11) . .
O4 U1 Cs1 74.35(11) 8_545 .
O4 U1 Cs1 106.07(12) 8_545 2
O4 U1 Cs1 106.07(12) . 2
O4 U1 Cs2 135.15(12) 8_545 .
O4 U1 Cs2 46.66(12) . .
O4 U1 Cs2 135.15(12) . 2
O4 U1 Cs2 46.66(12) 8_545 2
O6 U1 O3 142.56(12) 4_646 8_545
O6 U1 O3 142.56(12) 4_646 .
O6 U1 O4 71.45(12) 4_646 8_545
O6 U1 O4 71.45(12) 4_646 .
O6 U1 Cs1 68.44(15) 4_646 .
O6 U1 Cs1 167.93(15) 4_646 2
O6 U1 Cs1 78.23(15) 4_646 2_556
O6 U1 Cs2 109.44(9) 4_646 .
O6 U1 Cs2 109.44(9) 4_646 2
Cs1 U1 Cs1 113.835(12) 2 2_556
Cs1 U1 Cs1 99.488(12) . 2
Cs1 U1 Cs1 146.677(10) . 2_556
Cs1 U1 Cs2 65.626(9) . .
Cs1 U1 Cs2 65.626(9) . 2
Cs2 U1 Cs1 129.125(6) . 2_556
Cs2 U1 Cs1 129.125(6) 2 2_556
Cs2 U1 Cs1 63.527(8) 2 2
Cs2 U1 Cs1 63.527(8) . 2
Cs2 U1 Cs2 96.698(12) . 2
O3 Se1 O3 106.0(4) 5_665 .
O3 Se1 Cs1 59.01(19) . 2
O3 Se1 Cs1 59.02(19) 5_665 2
O3 Se1 Cs2 134.3(2) . 2_565
O3 Se1 Cs2 51.36(19) 5_665 2_565
O3 Se1 Cs2 51.36(19) . .
O3 Se1 Cs2 134.3(2) 5_665 .
O5 Se1 O3 111.6(2) . 5_665
O5 Se1 O3 111.6(2) . .
O5 Se1 O6 112.8(4) . .
O5 Se1 Cs1 96.6(3) . 2
O5 Se1 Cs2 61.44(10) . 2_565
O5 Se1 Cs2 61.44(10) . .
O6 Se1 O3 107.2(2) . 5_665
O6 Se1 O3 107.2(2) . .
O6 Se1 Cs1 150.6(3) . 2
O6 Se1 Cs2 117.05(10) . 2_565
O6 Se1 Cs2 117.05(10) . .
Cs1 Se1 Cs2 76.38(3) 2 2_565
Cs1 Se1 Cs2 76.38(3) 2 .
Cs2 Se1 Cs2 111.83(5) . 2_565
O4 Se2 O4 110.7(2) 7_566 .
O4 Se2 O4 107.0(4) 6_656 7_566
O4 Se2 O4 110.7(2) 6_656 .
O4 Se2 O4 110.7(2) 3_665 7_566
O4 Se2 O4 110.7(2) 6_656 3_665
O4 Se2 O4 107.0(4) 3_665 .
O4 Se2 Cs2 126.51(19) 3_665 1_556
O4 Se2 Cs2 53.49(19) 3_665 .
O4 Se2 Cs2 53.49(19) 6_656 1_556
O4 Se2 Cs2 53.49(19) 7_566 1_556
O4 Se2 Cs2 126.51(19) 7_566 .
O4 Se2 Cs2 126.51(19) . 1_556
O4 Se2 Cs2 126.51(19) 6_656 .
O4 Se2 Cs2 53.49(19) . .
Cs2 Se2 Cs2 180.0 1_556 .
U1 O1 Cs1 138.8(3) . .
U1 O1 Cs2 104.99(12) . .
U1 O1 Cs2 104.99(12) . 2
Cs1 O1 Cs2 91.76(11) . .
Cs1 O1 Cs2 91.76(11) . 2
Cs2 O1 Cs2 129.19(17) 2 .
U1 O2 Cs1 168.1(3) . 2_556
U1 O3 Cs1 112.81(16) . 2
U1 O3 Cs2 102.98(15) . .
Se1 O3 U1 133.9(3) . .
Se1 O3 Cs1 98.1(2) . 2
Se1 O3 Cs2 108.0(2) . .
Cs1 O3 Cs2 94.45(11) 2 .
U1 O4 Cs2 102.61(16) . .
Se2 O4 U1 143.2(3) . .
Se2 O4 Cs2 106.2(2) . .
Se1 O5 Cs1 154.0(4) . 1_565
Se1 O5 Cs2 98.47(13) . .
Se1 O5 Cs2 98.47(13) . 2_565
Cs1 O5 Cs2 90.69(11) 1_565 2_565
Cs1 O5 Cs2 90.69(11) 1_565 .
Cs2 O5 Cs2 137.7(2) . 2_565
Se1 O6 U1 141.7(4) . 4_656
Se1 Cs1 S1 0.00(5) 2_455 2_455
O1 Cs1 Se1 135.48(13) . 2_455
O1 Cs1 Se1 62.60(12) 3_655 2_455
O1 Cs1 S1 62.60(12) 3_655 2_455
O1 Cs1 S1 135.48(13) . 2_455
O1 Cs1 O1 161.9(2) 3_655 .
O1 Cs1 O2 82.07(11) . 4_646
O1 Cs1 O2 82.07(11) 3_655 4_646
O1 Cs1 O2 82.07(11) . 2_456
O1 Cs1 O2 82.07(11) 3_655 2_456
O1 Cs1 O3 72.64(13) 3_655 6_645
O1 Cs1 O3 123.89(13) 3_655 7_565
O1 Cs1 O3 72.64(13) . 4_645
O1 Cs1 O3 123.89(13) . 6_645
O1 Cs1 O3 123.89(13) 3_655 4_645
O1 Cs1 O3 72.64(13) 3_655 2_455
O1 Cs1 O3 123.89(13) . 2_455
O1 Cs1 O3 72.64(13) . 7_565
O1 Cs1 O5 89.40(2) 3_655 1_545
O1 Cs1 O5 89.40(2) . 3_665
O1 Cs1 O5 89.40(2) 3_655 3_665
O1 Cs1 O5 89.40(2) . 1_545
O2 Cs1 Se1 134.93(6) 2_456 2_455
O2 Cs1 Se1 134.93(6) 4_646 2_455
O2 Cs1 S1 134.93(6) 2_456 2_455
O2 Cs1 S1 134.93(6) 4_646 2_455
O2 Cs1 O2 57.2(2) 4_646 2_456
O2 Cs1 O3 123.39(12) 2_456 2_455
O2 Cs1 O3 153.89(8) 2_456 4_645
O2 Cs1 O3 153.89(8) 4_646 2_455
O2 Cs1 O3 153.89(8) 2_456 6_645
O2 Cs1 O3 123.39(12) 4_646 6_645
O2 Cs1 O3 153.89(8) 4_646 7_565
O2 Cs1 O3 123.39(12) 4_646 4_645
O2 Cs1 O3 123.39(12) 2_456 7_565
O2 Cs1 O5 57.56(18) 4_646 1_545
O2 Cs1 O5 114.80(16) 2_456 1_545
O2 Cs1 O5 57.56(18) 2_456 3_665
O2 Cs1 O5 114.80(16) 4_646 3_665
O3 Cs1 Se1 66.03(9) 7_565 2_455
O3 Cs1 Se1 66.03(9) 4_645 2_455
O3 Cs1 Se1 22.92(8) 6_645 2_455
O3 Cs1 Se1 22.92(8) 2_455 2_455
O3 Cs1 S1 22.92(8) 2_455 2_455
O3 Cs1 S1 22.92(8) 6_645 2_455
O3 Cs1 S1 66.03(9) 4_645 2_455
O3 Cs1 S1 66.03(9) 7_565 2_455
O3 Cs1 O3 51.36(16) 2_455 7_565
O3 Cs1 O3 68.83(17) 2_455 4_645
O3 Cs1 O3 42.55(16) 6_645 2_455
O3 Cs1 O3 42.55(16) 7_565 4_645
O3 Cs1 O3 51.36(16) 6_645 4_645
O3 Cs1 O3 68.83(17) 6_645 7_565
O5 Cs1 Se1 93.07(10) 3_665 2_455
O5 Cs1 Se1 93.07(10) 1_545 2_455
O5 Cs1 S1 93.07(10) 3_665 2_455
O5 Cs1 S1 93.07(10) 1_545 2_455
O5 Cs1 O3 72.11(14) 1_545 6_645
O5 Cs1 O3 114.65(14) 3_665 6_645
O5 Cs1 O3 114.65(14) 1_545 7_565
O5 Cs1 O3 114.65(14) 1_545 2_455
O5 Cs1 O3 72.11(14) 1_545 4_645
O5 Cs1 O3 72.11(14) 3_665 7_565
O5 Cs1 O3 72.11(14) 3_665 2_455
O5 Cs1 O3 114.65(14) 3_665 4_645
O5 Cs1 O5 172.4(3) 3_665 1_545
O3 Cs2 O3 104.18(7) . 7_565
O3 Cs2 O3 120.66(16) . 3_665
O3 Cs2 O3 104.19(7) . 6_655
O3 Cs2 O3 104.18(7) 6_655 3_665
O3 Cs2 O3 120.66(16) 7_565 6_655
O3 Cs2 O3 104.18(7) 7_565 3_665
O3 Cs2 O4 49.12(11) . .
O3 Cs2 O4 74.09(11) . 3_665
O3 Cs2 O4 103.32(11) . 6_655
O3 Cs2 O4 103.32(11) 7_565 .
O3 Cs2 O4 103.32(11) 6_655 3_665
O3 Cs2 O4 134.28(11) 6_655 .
O3 Cs2 O4 49.12(11) 6_655 6_655
O3 Cs2 O4 74.09(11) 3_665 .
O3 Cs2 O4 134.28(11) 7_565 3_665
O3 Cs2 O4 134.28(11) . 7_565
O3 Cs2 O4 49.12(11) 3_665 3_665
O3 Cs2 O4 49.12(11) 7_565 7_565
O3 Cs2 O4 74.09(11) 7_565 6_655
O3 Cs2 O4 74.09(11) 6_655 7_565
O3 Cs2 O4 103.32(11) 3_665 7_565
O3 Cs2 O4 134.28(11) 3_665 6_655
O3 Cs2 O5 113.97(13) . 3_665
O3 Cs2 O5 137.78(12) . 2_465
O3 Cs2 O5 40.40(12) 7_565 4_645
O3 Cs2 O5 67.35(12) 7_565 3_665
O3 Cs2 O5 67.35(12) 3_665 2_465
O3 Cs2 O5 137.77(12) 6_655 3_665
O3 Cs2 O5 137.77(12) 3_665 4_645
O3 Cs2 O5 40.40(12) 3_665 3_665
O3 Cs2 O5 113.97(13) 7_565 2_465
O3 Cs2 O5 40.40(12) . .
O3 Cs2 O5 67.35(12) . 4_645
O3 Cs2 O5 137.77(12) 7_565 .
O3 Cs2 O5 113.97(13) 6_655 4_645
O3 Cs2 O5 67.35(12) 6_655 .
O3 Cs2 O5 113.97(13) 3_665 .
O3 Cs2 O5 40.40(12) 6_655 2_465
O4 Cs2 O4 151.59(10) 7_565 3_665
O4 Cs2 O4 40.61(14) . 3_665
O4 Cs2 O4 151.59(10) 3_665 6_655
O4 Cs2 O4 151.59(10) . 7_565
O4 Cs2 O4 151.59(10) . 6_655
O4 Cs2 O4 40.61(14) 7_565 6_655
O4 Cs2 O5 131.25(13) 7_565 .
O4 Cs2 O5 71.98(13) . .
O4 Cs2 O5 71.98(13) 6_655 2_465
O4 Cs2 O5 71.98(13) 3_665 3_665
O4 Cs2 O5 90.79(13) 3_665 2_465
O4 Cs2 O5 68.66(13) 3_665 .
O4 Cs2 O5 90.79(13) 7_565 3_665
O4 Cs2 O5 71.98(13) 7_565 4_645
O4 Cs2 O5 90.80(13) 6_655 .
O4 Cs2 O5 68.66(13) 6_655 4_645
O4 Cs2 O5 90.80(13) . 4_645
O4 Cs2 O5 68.66(13) . 3_665
O4 Cs2 O5 131.25(13) 3_665 4_645
O4 Cs2 O5 131.25(13) . 2_465
O4 Cs2 O5 68.66(13) 7_565 2_465
O4 Cs2 O5 131.25(13) 6_655 3_665
O5 Cs2 O5 137.9(2) 3_665 .
O5 Cs2 O5 97.40(7) . 4_645
O5 Cs2 O5 97.40(7) 3_665 4_645
O5 Cs2 O5 97.40(7) 3_665 2_465
O5 Cs2 O5 137.9(2) 2_465 4_645
O5 Cs2 O5 97.40(7) . 2_465

loop_
_geom_bond_atom_site_label_1
_geom_bond_atom_site_label_2
_geom_bond_distance
_geom_bond_site_symmetry_2
U1 O1 1.764(6) .
U1 O2 1.747(6) .
U1 O3 2.393(4) .
U1 O3 2.393(4) 8_545
U1 O4 2.385(4) 8_545
U1 O4 2.385(4) .
U1 O6 2.364(6) 4_646
U1 Cs1 4.8697(10) 2_556
U1 Cs1 4.8116(10) 2
U1 Cs1 4.5528(7) .
U1 Cs2 4.5551(5) 2
U1 Cs2 4.5551(5) .
Se1 O3 1.521(4) .
Se1 O3 1.521(4) 5_665
Se1 O5 1.427(6) .
Se1 O6 1.513(6) .
Se1 Cs1 3.867(2) 2
Se1 Cs2 4.1095(12) .
Se1 Cs2 4.1095(12) 2_565
Se2 O4 1.466(4) 6_656
Se2 O4 1.466(4) .
Se2 O4 1.466(4) 3_665
Se2 O4 1.466(4) 7_566
Se2 Cs2 4.0560(5) 1_556
Se2 Cs2 4.0560(5) .
O1 Cs1 3.074(6) .
O1 Cs2 3.768(3) 2
O1 Cs2 3.768(3) .
O2 Cs1 3.147(7) 2_556
O3 Cs1 3.348(5) 2
O3 Cs2 3.376(5) .
O4 Cs2 3.395(5) .
O5 Cs1 3.280(6) 1_565
O5 Cs2 3.649(3) 2_565
O5 Cs2 3.649(3) .
O6 U1 2.364(6) 4_656
Cs1 Se1 3.867(2) 2_455
Cs1 S1 3.867(2) 2_455
Cs1 O1 3.074(6) 3_655
Cs1 O2 3.146(7) 4_646
Cs1 O2 3.146(7) 2_456
Cs1 O3 3.348(5) 4_645
Cs1 O3 3.348(5) 7_565
Cs1 O3 3.348(5) 2_455
Cs1 O3 3.348(5) 6_645
Cs1 O5 3.280(6) 3_665
Cs1 O5 3.280(6) 1_545
Cs2 O3 3.376(5) 7_565
Cs2 O3 3.376(5) 3_665
Cs2 O3 3.376(5) 6_655
Cs2 O4 3.395(5) 3_665
Cs2 O4 3.395(5) 6_655
Cs2 O4 3.395(5) 7_565
Cs2 O5 3.649(3) 3_665
Cs2 O5 3.649(3) 4_645
Cs2 O5 3.649(3) 2_465

loop_
_geom_torsion_atom_site_label_1
_geom_torsion_atom_site_label_2
_geom_torsion_atom_site_label_3
_geom_torsion_atom_site_label_4
_geom_torsion
_geom_torsion_site_symmetry_1
_geom_torsion_site_symmetry_2
_geom_torsion_site_symmetry_3
_geom_torsion_site_symmetry_4
O3 U1 O1 Cs1 -142.66(12) . . . .
O3 U1 O1 Cs1 142.66(12) 8_545 . . .
O3 U1 O1 Cs2 -106.58(19) 8_545 . . .
O3 U1 O1 Cs2 -31.91(18) . . . .
O3 U1 O1 Cs2 106.58(19) . . . 2
O3 U1 O1 Cs2 31.91(18) 8_545 . . 2
O3 U1 O2 Cs1 -142.7(9) 8_545 . . 2_556
O3 U1 O2 Cs1 142.7(9) . . . 2_556
O3 Se1 O3 U1 95.7(4) 5_665 . . .
O3 Se1 O3 Cs1 -37.1(3) 5_665 . . 2
O3 Se1 O3 Cs2 -134.51(19) 5_665 . . .
O3 Se1 O5 Cs1 120.8(2) . . . 1_565
O3 Se1 O5 Cs1 -120.8(2) 5_665 . . 1_565
O3 Se1 O5 Cs2 -129.8(2) . . . 2_565
O3 Se1 O5 Cs2 129.8(2) 5_665 . . .
O3 Se1 O5 Cs2 11.3(3) . . . .
O3 Se1 O5 Cs2 -11.3(3) 5_665 . . 2_565
O3 Se1 O6 U1 -123.3(2) . . . 4_656
O3 Se1 O6 U1 123.3(2) 5_665 . . 4_656
O4 U1 O1 Cs1 70.49(12) 8_545 . . .
O4 U1 O1 Cs1 -70.49(12) . . . .
O4 U1 O1 Cs2 -178.8(2) 8_545 . . .
O4 U1 O1 Cs2 40.27(16) . . . .
O4 U1 O1 Cs2 178.8(2) . . . 2
O4 U1 O1 Cs2 -40.27(16) 8_545 . . 2
O4 U1 O2 Cs1 70.6(9) . . . 2_556
O4 U1 O2 Cs1 -70.6(9) 8_545 . . 2_556
O4 Se2 O4 U1 19.4(5) 6_656 . . .
O4 Se2 O4 U1 140.1(6) 3_665 . . .
O4 Se2 O4 U1 -99.1(6) 7_566 . . .
O4 Se2 O4 Cs2 -120.75(11) 6_656 . . .
O4 Se2 O4 Cs2 120.75(11) 7_566 . . .
O4 Se2 O4 Cs2 0.002(1) 3_665 . . .
O5 Se1 O3 U1 -142.6(4) . . . .
O5 Se1 O3 Cs1 84.6(3) . . . 2
O5 Se1 O3 Cs2 -12.8(4) . . . .
O5 Se1 O6 U1 0.000(2) . . . 4_656
O6 U1 O1 Cs1 0.000(1) 4_646 . . .
O6 U1 O1 Cs2 -110.76(14) 4_646 . . 2
O6 U1 O1 Cs2 110.76(14) 4_646 . . .
O6 U1 O2 Cs1 0.000(2) 4_646 . . 2_556
O6 Se1 O3 U1 -18.6(5) . . . .
O6 Se1 O3 Cs1 -151.4(3) . . . 2
O6 Se1 O3 Cs2 111.2(3) . . . .
O6 Se1 O5 Cs1 0.000(3) . . . 1_565
O6 Se1 O5 Cs2 109.44(14) . . . 2_565
O6 Se1 O5 Cs2 -109.44(14) . . . .
Cs1 U1 O1 Cs1 180.000(1) 2 . . .
Cs1 U1 O1 Cs2 69.24(14) 2 . . 2
Cs1 U1 O1 Cs2 -69.24(14) 2 . . .
Cs1 U1 O1 Cs2 -110.76(14) . . . 2
Cs1 U1 O1 Cs2 110.76(14) . . . .
Cs1 U1 O2 Cs1 180.000(2) 2 . . 2_556
Cs1 U1 O2 Cs1 0.000(2) . . . 2_556
Cs1 Se1 O3 U1 132.8(4) 2 . . .
Cs1 Se1 O3 Cs2 -97.38(18) 2 . . .
Cs1 Se1 O5 Cs1 180.000(2) 2 . . 1_565
Cs1 Se1 O5 Cs2 -70.56(14) 2 . . 2_565
Cs1 Se1 O5 Cs2 70.56(14) 2 . . .
Cs1 Se1 O6 U1 180.000(1) 2 . . 4_656
Cs2 U1 O1 Cs1 110.76(14) 2 . . .
Cs2 U1 O1 Cs1 -110.76(14) . . . .
Cs2 U1 O1 Cs2 -138.5(3) 2 . . .
Cs2 U1 O1 Cs2 138.5(3) . . . 2
Cs2 U1 O2 Cs1 -111.3(9) 2 . . 2_556
Cs2 U1 O2 Cs1 111.3(9) . . . 2_556
Cs2 Se1 O3 U1 -129.8(5) . . . .
Cs2 Se1 O3 U1 146.8(2) 2_565 . . .
Cs2 Se1 O3 Cs1 14.0(3) 2_565 . . 2
Cs2 Se1 O3 Cs1 97.38(18) . . . 2
Cs2 Se1 O3 Cs2 -83.4(3) 2_565 . . .
Cs2 Se1 O5 Cs1 109.44(15) . . . 1_565
Cs2 Se1 O5 Cs1 -109.44(15) 2_565 . . 1_565
Cs2 Se1 O5 Cs2 141.1(3) 2_565 . . .
Cs2 Se1 O5 Cs2 -141.1(3) . . . 2_565
Cs2 Se1 O6 U1 68.43(14) 2_565 . . 4_656
Cs2 Se1 O6 U1 -68.43(14) . . . 4_656
Cs2 Se2 O4 U1 140.1(6) . . . .
Cs2 Se2 O4 U1 -39.9(6) 1_556 . . .
Cs2 Se2 O4 Cs2 180.000(0) 1_556 . . .
